data_7010257
loop_
_publ_author_name
'Bonar-Law, Richard P.'
'McGrath, Thomas D.'
'Singh, Nirmal'
'Bickley, Jamie F.'
'Femoni, Cristina'
'Steiner, Alexander'

_publ_section_title
;
 Dirhodium(II) carboxylates as building blocks. Synthesis and
 structures of cis-chelate complexes
;
_journal_issue 23
_journal_name_full 'Journal of the Chemical Society, Dalton Transactions'
_journal_page_first 4343
_journal_paper_doi 10.1039/b007428o
_journal_year 2000
_chemical_formula_sum 'C44 H64 N2 O10 Rh2'
_chemical_formula_weight 986.92
_chemical_name_systematic
; 
 ? 
;
_space_group_IT_number 14
_symmetry_cell_setting monoclinic
_symmetry_space_group_name_Hall '-P 2yn'
_symmetry_space_group_name_H-M 'P 1 21/n 1'
_atom_sites_solution_hydrogens geom
_atom_sites_solution_primary direct
_atom_sites_solution_secondary difmap
_audit_creation_method SHELXL-97
_cell_angle_alpha 90.00
_cell_angle_beta 97.132(10)
_cell_angle_gamma 90.00
_cell_formula_units_Z 4
_cell_length_a 9.2589(7)
_cell_length_b 18.9042(16)
_cell_length_c 27.476(2)
_cell_measurement_temperature 293(2)
_cell_volume 4772.0(7)
_computing_data_collection 'IPDS (STOE, 1997)'
_computing_data_reduction 'X-RED (STOE, 1996)'
_computing_structure_refinement 'SHELXL-97 (Sheldrick, 1997)'
_computing_structure_solution 'SHELXS-97 (Sheldrick, 1990)'
_diffrn_ambient_temperature 293(2)
_diffrn_detector_area_resol_mean 6.67
_diffrn_measured_fraction_theta_full 0.950
_diffrn_measured_fraction_theta_max 0.950
_diffrn_measurement_device_type 'STOE IPDS'
_diffrn_measurement_method 'IMAGE PLATE'
_diffrn_radiation_monochromator graphite
_diffrn_radiation_source 'fine-focus sealed tube'
_diffrn_radiation_type MoK\a
_diffrn_radiation_wavelength 0.71073
_diffrn_reflns_av_R_equivalents 0.0887
_diffrn_reflns_av_sigmaI/netI 0.0654
_diffrn_reflns_limit_h_max 10
_diffrn_reflns_limit_h_min -10
_diffrn_reflns_limit_k_max 21
_diffrn_reflns_limit_k_min -21
_diffrn_reflns_limit_l_max 31
_diffrn_reflns_limit_l_min -31
_diffrn_reflns_number 30124
_diffrn_reflns_theta_full 24.13
_diffrn_reflns_theta_max 24.13
_diffrn_reflns_theta_min 1.84
_exptl_absorpt_coefficient_mu 0.660
_exptl_absorpt_correction_type none
_exptl_crystal_colour red
_exptl_crystal_density_diffrn 1.374
_exptl_crystal_density_method 'not measured'
_exptl_crystal_description prims
_exptl_crystal_F_000 2048
_exptl_crystal_size_max .3
_exptl_crystal_size_mid .2
_exptl_crystal_size_min .2
_refine_diff_density_max 0.814
_refine_diff_density_min -0.545
_refine_diff_density_rms 0.098
_refine_ls_extinction_coef 0.00110(15)
_refine_ls_extinction_expression Fc^*^=kFc[1+0.001xFc^2^\l^3^/sin(2\q)]^-1/4^
_refine_ls_extinction_method SHELXL
_refine_ls_goodness_of_fit_ref 0.960
_refine_ls_hydrogen_treatment mixed
_refine_ls_matrix_type full
_refine_ls_number_parameters 510
_refine_ls_number_reflns 7490
_refine_ls_number_restraints 0
_refine_ls_restrained_S_all 0.960
_refine_ls_R_factor_all 0.0621
_refine_ls_R_factor_gt 0.0466
_refine_ls_shift/su_max 0.001
_refine_ls_shift/su_mean 0.000
_refine_ls_structure_factor_coef Fsqd
_refine_ls_weighting_details 'w=1/[\s^2^(Fo^2^)+(0.0749P)^2^+0.0000P] where P=(Fo^2^+2Fc^2^)/3'
_refine_ls_weighting_scheme calc
_refine_ls_wR_factor_gt 0.1131
_refine_ls_wR_factor_ref 0.1191
_reflns_number_gt 5518
_reflns_number_total 7490
_reflns_threshold_expression >2sigma(I)
_cod_data_source_file b007428o.txt
_cod_data_source_block tmcg18
_cod_depositor_comments
;
The following automatic conversions were performed:
'_symmetry_cell_setting' value 'Monoclinic' changed to 'monoclinic'
according to '/home/saulius/struct/CIF-dictionaries/cif_core.dic'
dictionary named 'cif_core.dic' version 2.4.1 from 2010-06-29.

Automatic conversion script
Id: cif_fix_enum 1527 2010-12-29 10:47:43Z saulius 

The following automatic conversions were performed:

'_refine_ls_weighting_scheme' value 'calc
w=1/[\s^2^(Fo^2^)+(0.0749P)^2^+0.0000P] where P=(Fo^2^+2Fc^2^)/3' was
changed to 'calc'. New tag '_refine_ls_weighting_details' was
created. The value of the new tag was set to
'w=1/[\s^2^(Fo^2^)+(0.0749P)^2^+0.0000P] where P=(Fo^2^+2Fc^2^)/3'.

Automatic conversion script
Id: cif_fix_values 3143 2015-03-26 13:38:13Z robertas 
;
_cod_original_sg_symbol_H-M P21/n
_cod_database_code 7010257

loop_
_symmetry_equiv_pos_as_xyz
'x, y, z'
'-x+1/2, y+1/2, -z+1/2'
'-x, -y, -z'
'x-1/2, -y-1/2, z-1/2'

loop_
_atom_site_label
_atom_site_type_symbol
_atom_site_fract_x
_atom_site_fract_y
_atom_site_fract_z
_atom_site_U_iso_or_equiv
_atom_site_adp_type
_atom_site_occupancy
_atom_site_calc_flag
_atom_site_refinement_flags
_atom_site_disorder_assembly
_atom_site_disorder_group
C1 C 0.7401(7) 0.6103(3) 0.43378(19) 0.0581(14) Uani 1 d . . .
C2 C 0.6011(8) 0.5726(4) 0.4442(3) 0.094(2) Uani 1 d . . .
H2A H 0.6144 0.5223 0.4422 0.113 Uiso 1 calc R . .
H2B H 0.5216 0.5869 0.4205 0.113 Uiso 1 calc R . .
H2C H 0.5801 0.5848 0.4765 0.113 Uiso 1 calc R . .
C3 C 1.0952(6) 0.6743(3) 0.50223(16) 0.0536(12) Uani 1 d . . .
C4 C 1.1820(8) 0.6774(4) 0.5519(2) 0.087(2) Uani 1 d . . .
H4A H 1.2411 0.6357 0.5570 0.104 Uiso 1 calc R . .
H4B H 1.1172 0.6799 0.5765 0.104 Uiso 1 calc R . .
H4C H 1.2434 0.7185 0.5540 0.104 Uiso 1 calc R . .
C5 C 1.1976(5) 0.7376(2) 0.38533(15) 0.0417(10) Uani 1 d . . .
C6 C 1.3239(5) 0.7748(2) 0.36479(17) 0.0474(11) Uani 1 d . . .
C7 C 1.3944(7) 0.7314(3) 0.3276(2) 0.0714(16) Uani 1 d . . .
H7A H 1.4225 0.6861 0.3414 0.086 Uiso 1 calc R . .
H7B H 1.4789 0.7557 0.3192 0.086 Uiso 1 calc R . .
H7C H 1.3262 0.7250 0.2986 0.086 Uiso 1 calc R . .
C8 C 1.4368(6) 0.7938(3) 0.4087(2) 0.0714(16) Uani 1 d . . .
H8A H 1.4730 0.7512 0.4249 0.086 Uiso 1 calc R . .
H8B H 1.3920 0.8228 0.4313 0.086 Uiso 1 calc R . .
H8C H 1.5160 0.8191 0.3974 0.086 Uiso 1 calc R . .
C9 C 1.1571(5) 0.8543(2) 0.31244(15) 0.0404(10) Uani 1 d . . .
C10 C 1.1223(5) 0.9254(2) 0.30073(16) 0.0432(10) Uani 1 d . . .
C11 C 1.2158(6) 0.9881(2) 0.3224(2) 0.0558(13) Uani 1 d . . .
C12 C 1.2211(7) 0.9899(3) 0.3781(2) 0.0781(18) Uani 1 d . . .
H12A H 1.2804 1.0288 0.3910 0.094 Uiso 1 calc R . .
H12B H 1.2618 0.9464 0.3916 0.094 Uiso 1 calc R . .
H12C H 1.1243 0.9955 0.3866 0.094 Uiso 1 calc R . .
C13 C 1.1557(8) 1.0587(3) 0.3022(3) 0.093(2) Uani 1 d . . .
H13A H 1.2170 1.0964 0.3162 0.112 Uiso 1 calc R . .
H13B H 1.0589 1.0652 0.3106 0.112 Uiso 1 calc R . .
H13C H 1.1533 1.0591 0.2672 0.112 Uiso 1 calc R . .
C14 C 1.3712(7) 0.9812(3) 0.3086(2) 0.0803(18) Uani 1 d . . .
H14A H 1.4290 1.0203 0.3221 0.096 Uiso 1 calc R . .
H14B H 1.3679 0.9813 0.2736 0.096 Uiso 1 calc R . .
H14C H 1.4136 0.9377 0.3215 0.096 Uiso 1 calc R . .
C15 C 0.9936(6) 0.9355(2) 0.27026(16) 0.0484(12) Uani 1 d . . .
H15 H 0.9700 0.9819 0.2613 0.058 Uiso 1 calc R . .
C16 C 0.8950(6) 0.8833(2) 0.25156(16) 0.0464(11) Uani 1 d . . .
C17 C 0.7500(7) 0.9013(3) 0.2219(2) 0.0741(18) Uani 1 d . . .
C18 C 0.7217(12) 0.9771(4) 0.2179(5) 0.210(8) Uani 1 d . . .
H18A H 0.6292 0.9850 0.1987 0.252 Uiso 1 calc R . .
H18B H 0.7969 0.9995 0.2024 0.252 Uiso 1 calc R . .
H18C H 0.7203 0.9967 0.2501 0.252 Uiso 1 calc R . .
C19 C 0.6231(9) 0.8743(5) 0.2511(3) 0.117(3) Uani 1 d . . .
H19A H 0.5306 0.8853 0.2328 0.141 Uiso 1 calc R . .
H19B H 0.6305 0.8973 0.2825 0.141 Uiso 1 calc R . .
H19C H 0.6313 0.8241 0.2557 0.141 Uiso 1 calc R . .
C20 C 0.7218(9) 0.8642(4) 0.1741(2) 0.096(2) Uani 1 d . . .
H20A H 0.6288 0.8784 0.1577 0.116 Uiso 1 calc R . .
H20B H 0.7219 0.8140 0.1796 0.116 Uiso 1 calc R . .
H20C H 0.7965 0.8761 0.1542 0.116 Uiso 1 calc R . .
C21 C 0.9374(5) 0.8141(2) 0.26454(14) 0.0394(10) Uani 1 d . . .
C22 C 1.0677(5) 0.8005(2) 0.29274(15) 0.0405(10) Uani 1 d . . .
H22 H 1.0963 0.7538 0.2987 0.049 Uiso 1 calc R . .
C23 C 0.8479(5) 0.6895(2) 0.26288(15) 0.0422(10) Uani 1 d . . .
C24 C 0.6929(6) 0.6630(3) 0.24746(19) 0.0593(14) Uani 1 d . . .
H24A H 0.6866 0.6139 0.2557 0.071 Uiso 1 calc R . .
H24B H 0.6686 0.6690 0.2127 0.071 Uiso 1 calc R . .
H24C H 0.6261 0.6897 0.2643 0.071 Uiso 1 calc R . .
C25 C 0.9578(6) 0.6509(3) 0.23590(18) 0.0555(12) Uani 1 d . . .
H25A H 0.9644 0.6024 0.2464 0.067 Uiso 1 calc R . .
H25B H 1.0513 0.6730 0.2430 0.067 Uiso 1 calc R . .
H25C H 0.9272 0.6527 0.2012 0.067 Uiso 1 calc R . .
C26 C 0.8789(5) 0.6818(2) 0.31866(15) 0.0387(10) Uani 1 d . . .
C27 C 1.1838(6) 0.4914(3) 0.35682(19) 0.0596(13) Uani 1 d . . .
H27 H 1.1913 0.5248 0.3324 0.072 Uiso 1 calc R . .
C28 C 1.2335(6) 0.4250(3) 0.34992(19) 0.0604(14) Uani 1 d . . .
H28 H 1.2716 0.4140 0.3211 0.073 Uiso 1 calc R . .
C29 C 1.2279(6) 0.3730(3) 0.38569(19) 0.0530(12) Uani 1 d . . .
C30 C 1.1691(6) 0.3946(3) 0.42694(19) 0.0613(14) Uani 1 d . . .
H30 H 1.1619 0.3626 0.4523 0.074 Uiso 1 calc R . .
C31 C 1.1207(7) 0.4630(3) 0.43100(19) 0.0630(15) Uani 1 d . . .
H31 H 1.0829 0.4761 0.4595 0.076 Uiso 1 calc R . .
C32 C 1.2772(7) 0.2973(3) 0.3791(2) 0.0765(17) Uiso 1 d . . .
C33 C 1.321(2) 0.2801(10) 0.3317(7) 0.141(7) Uiso 0.555(11) d P A 1
H33A H 1.3505 0.2315 0.3315 0.212 Uiso 0.555(11) calc PR A 1
H33B H 1.4001 0.3099 0.3254 0.212 Uiso 0.555(11) calc PR A 1
H33C H 1.2399 0.2874 0.3067 0.212 Uiso 0.555(11) calc PR A 1
C34 C 1.1559(14) 0.2451(6) 0.3896(4) 0.081(4) Uiso 0.555(11) d P A 1
H34A H 1.1291 0.2542 0.4216 0.122 Uiso 0.555(11) calc PR A 1
H34B H 1.1910 0.1975 0.3881 0.122 Uiso 0.555(11) calc PR A 1
H34C H 1.0725 0.2514 0.3655 0.122 Uiso 0.555(11) calc PR A 1
C35 C 1.398(2) 0.2799(10) 0.4235(6) 0.136(7) Uiso 0.555(11) d P A 1
H35A H 1.3633 0.2936 0.4536 0.204 Uiso 0.555(11) calc PR A 1
H35B H 1.4850 0.3055 0.4196 0.204 Uiso 0.555(11) calc PR A 1
H35C H 1.4175 0.2301 0.4241 0.204 Uiso 0.555(11) calc PR A 1
C33' C 1.4356(18) 0.2979(8) 0.3643(6) 0.086(5) Uiso 0.445(11) d P A 2
H33D H 1.4406 0.3307 0.3379 0.129 Uiso 0.445(11) calc PR A 2
H33E H 1.4602 0.2514 0.3540 0.129 Uiso 0.445(11) calc PR A 2
H33F H 1.5030 0.3119 0.3920 0.129 Uiso 0.445(11) calc PR A 2
C34' C 1.194(3) 0.2682(11) 0.3268(7) 0.120(7) Uiso 0.445(11) d P A 2
H34D H 1.2048 0.3022 0.3015 0.180 Uiso 0.445(11) calc PR A 2
H34E H 1.0930 0.2614 0.3295 0.180 Uiso 0.445(11) calc PR A 2
H34F H 1.2370 0.2241 0.3188 0.180 Uiso 0.445(11) calc PR A 2
C35' C 1.269(2) 0.2501(10) 0.4183(7) 0.109(6) Uiso 0.445(11) d P A 2
H35D H 1.3032 0.2044 0.4098 0.163 Uiso 0.445(11) calc PR A 2
H35E H 1.1694 0.2463 0.4247 0.163 Uiso 0.445(11) calc PR A 2
H35F H 1.3276 0.2674 0.4470 0.163 Uiso 0.445(11) calc PR A 2
C36 C 0.7888(6) 0.8663(3) 0.46780(17) 0.0519(12) Uani 1 d . . .
H36 H 0.7803 0.8354 0.4936 0.062 Uiso 1 calc R . .
C37 C 0.7593(6) 0.9359(3) 0.47441(18) 0.0598(14) Uani 1 d . . .
H37 H 0.7320 0.9508 0.5042 0.072 Uiso 1 calc R . .
C38 C 0.7694(5) 0.9853(2) 0.43725(16) 0.0481(12) Uani 1 d . . .
C39 C 0.8066(6) 0.9564(3) 0.39452(18) 0.0574(13) Uani 1 d . . .
H39 H 0.8120 0.9857 0.3676 0.069 Uiso 1 calc R . .
C40 C 0.8359(6) 0.8861(2) 0.39051(17) 0.0535(13) Uani 1 d . . .
H40 H 0.8621 0.8694 0.3610 0.064 Uiso 1 calc R . .
C41 C 0.7439(6) 1.0636(3) 0.44422(19) 0.0609(13) Uiso 1 d . . .
C42 C 0.7257(16) 1.1046(7) 0.3977(5) 0.099(4) Uiso 0.605(12) d P B 1
H42A H 0.6480 1.0845 0.3756 0.149 Uiso 0.605(12) calc PR B 1
H42B H 0.8144 1.1029 0.3830 0.149 Uiso 0.605(12) calc PR B 1
H42C H 0.7030 1.1529 0.4045 0.149 Uiso 0.605(12) calc PR B 1
C43 C 0.5953(14) 1.0736(7) 0.4656(5) 0.098(4) Uiso 0.605(12) d P B 1
H43A H 0.5171 1.0564 0.4424 0.146 Uiso 0.605(12) calc PR B 1
H43B H 0.5805 1.1229 0.4718 0.146 Uiso 0.605(12) calc PR B 1
H43C H 0.5976 1.0476 0.4957 0.146 Uiso 0.605(12) calc PR B 1
C44 C 0.8636(16) 1.0911(7) 0.4806(5) 0.090(4) Uiso 0.605(12) d P B 1
H44A H 0.8493 1.1408 0.4855 0.135 Uiso 0.605(12) calc PR B 1
H44B H 0.9553 1.0838 0.4684 0.135 Uiso 0.605(12) calc PR B 1
H44C H 0.8632 1.0665 0.5111 0.135 Uiso 0.605(12) calc PR B 1
C42' C 0.613(3) 1.0894(12) 0.4180(9) 0.120(8) Uiso 0.395(12) d P B 2
H42D H 0.6042 1.1391 0.4242 0.179 Uiso 0.395(12) calc PR B 2
H42E H 0.5317 1.0648 0.4285 0.179 Uiso 0.395(12) calc PR B 2
H42F H 0.6146 1.0818 0.3835 0.179 Uiso 0.395(12) calc PR B 2
C43' C 0.793(2) 1.0875(8) 0.4967(6) 0.071(5) Uiso 0.395(12) d P B 2
H43D H 0.8837 1.0652 0.5085 0.106 Uiso 0.395(12) calc PR B 2
H43E H 0.7207 1.0745 0.5173 0.106 Uiso 0.395(12) calc PR B 2
H43F H 0.8053 1.1379 0.4973 0.106 Uiso 0.395(12) calc PR B 2
C44' C 0.869(3) 1.1076(12) 0.4191(8) 0.115(8) Uiso 0.395(12) d P B 2
H44D H 0.9640 1.0944 0.4347 0.173 Uiso 0.395(12) calc PR B 2
H44E H 0.8550 1.1574 0.4231 0.173 Uiso 0.395(12) calc PR B 2
H44F H 0.8619 1.0964 0.3847 0.173 Uiso 0.395(12) calc PR B 2
O1 O 0.8427(4) 0.57142(18) 0.42357(13) 0.0597(9) Uani 1 d . . .
O2 O 0.7377(4) 0.67680(17) 0.43532(12) 0.0526(8) Uani 1 d . . .
O3 O 1.1142(4) 0.61993(17) 0.47655(12) 0.0575(9) Uani 1 d . . .
O4 O 1.0106(4) 0.72527(16) 0.48939(10) 0.0498(8) Uani 1 d . . .
O5 O 1.2019(3) 0.67087(15) 0.38562(12) 0.0480(8) Uani 1 d . . .
O6 O 1.1031(3) 0.77650(14) 0.40092(10) 0.0403(7) Uani 1 d . . .
O7 O 0.9451(4) 0.62541(14) 0.33335(11) 0.0482(8) Uani 1 d . . .
O8 O 0.8375(3) 0.72988(14) 0.34528(10) 0.0399(7) Uani 1 d . . .
O9 O 1.2814(3) 0.84396(16) 0.34453(12) 0.0488(8) Uani 1 d . . .
O10 O 0.8368(4) 0.76268(15) 0.24782(11) 0.0483(8) Uani 1 d . . .
Rh1 Rh 1.02676(4) 0.617534(17) 0.405589(12) 0.04172(14) Uani 1 d . . .
Rh2 Rh 0.91710(4) 0.730315(17) 0.418439(11) 0.03660(13) Uani 1 d . . .
N1 N 1.1256(5) 0.51114(18) 0.39601(14) 0.0491(10) Uani 1 d . . .
N2 N 0.8287(4) 0.84013(19) 0.42709(13) 0.0404(8) Uani 1 d . . .

loop_
_atom_site_aniso_label
_atom_site_aniso_U_11
_atom_site_aniso_U_22
_atom_site_aniso_U_33
_atom_site_aniso_U_23
_atom_site_aniso_U_13
_atom_site_aniso_U_12
C1 0.073(4) 0.048(3) 0.054(3) 0.007(2) 0.008(3) -0.010(3)
C2 0.081(5) 0.080(4) 0.127(6) 0.010(4) 0.033(4) -0.027(4)
C3 0.065(3) 0.057(3) 0.039(2) 0.006(2) 0.006(2) 0.000(3)
C4 0.102(5) 0.094(5) 0.056(3) -0.001(3) -0.019(3) 0.018(4)
C5 0.043(3) 0.040(3) 0.039(2) 0.0020(19) -0.0052(19) 0.004(2)
C6 0.040(3) 0.042(3) 0.059(3) 0.008(2) 0.004(2) 0.007(2)
C7 0.064(4) 0.065(4) 0.092(4) 0.009(3) 0.037(3) 0.013(3)
C8 0.042(3) 0.076(4) 0.090(4) 0.018(3) -0.015(3) -0.003(3)
C9 0.041(3) 0.038(2) 0.044(2) 0.0031(19) 0.0106(19) 0.0031(19)
C10 0.047(3) 0.037(2) 0.046(2) 0.0013(19) 0.010(2) -0.001(2)
C11 0.058(3) 0.037(3) 0.073(3) -0.004(2) 0.009(3) -0.006(2)
C12 0.081(4) 0.073(4) 0.079(4) -0.031(3) 0.007(3) -0.019(3)
C13 0.107(5) 0.034(3) 0.130(6) -0.010(3) -0.020(4) -0.009(3)
C14 0.074(4) 0.065(4) 0.107(5) 0.002(3) 0.028(4) -0.027(3)
C15 0.067(3) 0.030(2) 0.045(2) 0.0031(19) -0.003(2) 0.004(2)
C16 0.062(3) 0.032(2) 0.043(2) -0.0040(18) -0.001(2) 0.005(2)
C17 0.076(4) 0.053(3) 0.083(4) -0.020(3) -0.031(3) 0.018(3)
C18 0.188(11) 0.061(5) 0.326(16) -0.019(7) -0.187(12) 0.032(6)
C19 0.077(6) 0.163(8) 0.110(6) -0.018(6) 0.009(4) 0.042(5)
C20 0.126(6) 0.098(5) 0.054(3) -0.007(3) -0.031(4) 0.021(4)
C21 0.054(3) 0.033(2) 0.031(2) -0.0082(17) 0.0037(19) -0.002(2)
C22 0.048(3) 0.030(2) 0.044(2) 0.0044(18) 0.008(2) 0.0048(19)
C23 0.055(3) 0.029(2) 0.041(2) -0.0043(17) -0.002(2) -0.002(2)
C24 0.067(4) 0.047(3) 0.060(3) -0.006(2) -0.011(3) -0.009(2)
C25 0.070(4) 0.046(3) 0.052(3) -0.005(2) 0.015(2) -0.002(2)
C26 0.043(3) 0.027(2) 0.046(2) -0.0039(18) 0.0025(19) -0.0026(19)
C27 0.076(4) 0.045(3) 0.059(3) 0.009(2) 0.016(3) 0.005(3)
C28 0.072(4) 0.053(3) 0.061(3) 0.002(2) 0.026(3) 0.010(3)
C29 0.051(3) 0.045(3) 0.065(3) 0.004(2) 0.015(2) 0.010(2)
C30 0.083(4) 0.040(3) 0.063(3) 0.015(2) 0.020(3) 0.014(3)
C31 0.093(4) 0.041(3) 0.058(3) 0.010(2) 0.024(3) 0.015(3)
C36 0.060(3) 0.052(3) 0.045(3) 0.001(2) 0.014(2) 0.010(2)
C37 0.078(4) 0.057(3) 0.046(3) -0.007(2) 0.015(2) 0.014(3)
C38 0.053(3) 0.045(3) 0.043(2) -0.010(2) -0.006(2) 0.012(2)
C39 0.083(4) 0.043(3) 0.048(3) 0.007(2) 0.014(3) 0.010(3)
C40 0.079(4) 0.043(3) 0.041(3) -0.002(2) 0.017(2) 0.006(2)
O1 0.063(2) 0.0427(19) 0.075(2) 0.0104(17) 0.0141(18) -0.0027(18)
O2 0.050(2) 0.047(2) 0.064(2) 0.0035(15) 0.0168(16) -0.0021(15)
O3 0.077(3) 0.0482(19) 0.0448(18) 0.0095(15) -0.0033(16) 0.0098(17)
O4 0.066(2) 0.0477(19) 0.0351(16) 0.0019(13) 0.0022(14) 0.0072(17)
O5 0.050(2) 0.0330(17) 0.062(2) 0.0049(14) 0.0114(15) 0.0078(14)
O6 0.0412(18) 0.0330(15) 0.0467(17) 0.0007(12) 0.0054(13) 0.0018(13)
O7 0.067(2) 0.0299(16) 0.0461(17) -0.0045(13) -0.0004(15) 0.0056(14)
O8 0.0471(19) 0.0321(15) 0.0399(15) -0.0019(12) 0.0022(13) 0.0037(13)
O9 0.0407(19) 0.0414(17) 0.063(2) 0.0075(14) -0.0007(15) -0.0042(14)
O10 0.061(2) 0.0347(16) 0.0449(17) 0.0010(13) -0.0106(15) -0.0037(15)
Rh1 0.0532(3) 0.0285(2) 0.0433(2) 0.00436(14) 0.00524(16) 0.00463(15)
Rh2 0.0420(2) 0.0310(2) 0.0369(2) -0.00009(13) 0.00500(14) 0.00190(14)
N1 0.066(3) 0.0314(19) 0.050(2) 0.0056(17) 0.0072(19) 0.0063(18)
N2 0.038(2) 0.041(2) 0.042(2) -0.0043(16) 0.0042(15) 0.0014(16)

loop_
_atom_type_symbol
_atom_type_description
_atom_type_scat_dispersion_real
_atom_type_scat_dispersion_imag
_atom_type_scat_source
C C 0.0020 0.0020 'International Tables Vol C Tables 4.2.6.8 and 6.1.1.4'
H H 0.0000 0.0000 'International Tables Vol C Tables 4.2.6.8 and 6.1.1.4'
O O 0.0080 0.0060 'International Tables Vol C Tables 4.2.6.8 and 6.1.1.4'
N N 0.0040 0.0030 'International Tables Vol C Tables 4.2.6.8 and 6.1.1.4'
Rh Rh -1.2870 0.9190 'International Tables Vol C Tables 4.2.6.8 and 6.1.1.4'

loop_
_geom_angle_atom_site_label_1
_geom_angle_atom_site_label_2
_geom_angle_atom_site_label_3
_geom_angle
_geom_angle_site_symmetry_1
_geom_angle_site_symmetry_3
_geom_angle_publ_flag
O2 C1 O1 127.3(5) . . ?
O2 C1 C2 116.2(6) . . ?
O1 C1 C2 116.5(5) . . ?
O4 C3 O3 125.8(4) . . ?
O4 C3 C4 118.0(5) . . ?
O3 C3 C4 116.2(5) . . ?
O6 C5 O5 127.2(4) . . ?
O6 C5 C6 116.9(4) . . ?
O5 C5 C6 115.9(4) . . ?
O9 C6 C7 110.2(4) . . ?
O9 C6 C5 111.7(4) . . ?
C7 C6 C5 114.3(4) . . ?
O9 C6 C8 102.5(4) . . ?
C7 C6 C8 110.3(5) . . ?
C5 C6 C8 107.1(4) . . ?
O9 C9 C22 124.1(4) . . ?
O9 C9 C10 115.6(4) . . ?
C22 C9 C10 120.3(4) . . ?
C15 C10 C9 115.2(4) . . ?
C15 C10 C11 121.9(4) . . ?
C9 C10 C11 122.9(4) . . ?
C12 C11 C13 108.1(5) . . ?
C12 C11 C14 109.6(5) . . ?
C13 C11 C14 107.1(5) . . ?
C12 C11 C10 110.5(4) . . ?
C13 C11 C10 111.7(4) . . ?
C14 C11 C10 109.7(4) . . ?
C10 C15 C16 126.8(4) . . ?
C15 C16 C21 114.7(4) . . ?
C15 C16 C17 122.0(4) . . ?
C21 C16 C17 123.2(4) . . ?
C18 C17 C20 112.9(6) . . ?
C18 C17 C16 113.5(5) . . ?
C20 C17 C16 114.5(5) . . ?
C18 C17 C19 102.5(8) . . ?
C20 C17 C19 103.6(6) . . ?
C16 C17 C19 108.5(5) . . ?
C22 C21 O10 124.3(4) . . ?
C22 C21 C16 121.1(4) . . ?
O10 C21 C16 114.6(4) . . ?
C21 C22 C9 121.7(4) . . ?
O10 C23 C25 110.4(4) . . ?
O10 C23 C24 101.7(4) . . ?
C25 C23 C24 111.8(4) . . ?
O10 C23 C26 112.0(3) . . ?
C25 C23 C26 112.9(4) . . ?
C24 C23 C26 107.4(4) . . ?
O8 C26 O7 126.3(4) . . ?
O8 C26 C23 118.8(4) . . ?
O7 C26 C23 114.9(4) . . ?
N1 C27 C28 123.8(5) . . ?
C27 C28 C29 120.6(5) . . ?
C30 C29 C28 115.1(4) . . ?
C30 C29 C32 122.1(5) . . ?
C28 C29 C32 122.7(5) . . ?
C31 C30 C29 120.6(5) . . ?
N1 C31 C30 122.9(5) . . ?
C35' C32 C33 126.4(12) . . ?
C35' C32 C29 117.3(9) . . ?
C33 C32 C29 116.2(9) . . ?
C35' C32 C34 48.9(9) . . ?
C33 C32 C34 108.2(10) . . ?
C29 C32 C34 110.0(7) . . ?
C35' C32 C33' 110.2(11) . . ?
C33 C32 C33' 52.9(9) . . ?
C29 C32 C33' 109.2(7) . . ?
C34 C32 C33' 140.8(9) . . ?
C35' C32 C35 51.7(10) . . ?
C33 C32 C35 113.5(12) . . ?
C29 C32 C35 107.3(8) . . ?
C34 C32 C35 100.5(9) . . ?
C33' C32 C35 67.0(9) . . ?
C35' C32 C34' 113.1(12) . . ?
C33 C32 C34' 44.5(10) . . ?
C29 C32 C34' 107.9(9) . . ?
C34 C32 C34' 71.2(9) . . ?
C33' C32 C34' 97.3(10) . . ?
C35 C32 C34' 144.6(11) . . ?
N2 C36 C37 124.0(5) . . ?
C36 C37 C38 121.1(4) . . ?
C39 C38 C37 113.9(4) . . ?
C39 C38 C41 123.7(4) . . ?
C37 C38 C41 122.4(4) . . ?
C40 C39 C38 121.9(4) . . ?
N2 C40 C39 123.0(4) . . ?
C42' C41 C42 52.0(10) . . ?
C42' C41 C44 137.5(11) . . ?
C42 C41 C44 112.9(8) . . ?
C42' C41 C38 114.1(10) . . ?
C42 C41 C38 113.8(6) . . ?
C44 C41 C38 108.2(6) . . ?
C42' C41 C43' 120.9(13) . . ?
C42 C41 C43' 130.3(9) . . ?
C44 C41 C43' 32.2(7) . . ?
C38 C41 C43' 112.1(7) . . ?
C42' C41 C43 54.3(10) . . ?
C42 C41 C43 104.3(8) . . ?
C44 C41 C43 108.6(8) . . ?
C38 C41 C43 108.7(6) . . ?
C43' C41 C43 77.4(9) . . ?
C42' C41 C44' 102.4(13) . . ?
C42 C41 C44' 52.2(9) . . ?
C44 C41 C44' 66.5(9) . . ?
C38 C41 C44' 108.1(9) . . ?
C43' C41 C44' 96.0(11) . . ?
C43 C41 C44' 142.2(10) . . ?
C1 O1 Rh1 118.9(3) . . ?
C1 O2 Rh2 117.9(4) . . ?
C3 O3 Rh1 119.2(3) . . ?
C3 O4 Rh2 118.6(3) . . ?
C5 O5 Rh1 118.0(3) . . ?
C5 O6 Rh2 118.3(3) . . ?
C26 O7 Rh1 118.5(3) . . ?
C26 O8 Rh2 118.3(3) . . ?
C9 O9 C6 122.6(3) . . ?
C21 O10 C23 123.8(3) . . ?
O3 Rh1 O1 91.31(15) . . ?
O3 Rh1 O7 174.23(13) . . ?
O1 Rh1 O7 92.70(14) . . ?
O3 Rh1 O5 90.68(14) . . ?
O1 Rh1 O5 175.35(13) . . ?
O7 Rh1 O5 85.03(13) . . ?
O3 Rh1 Rh2 87.95(10) . . ?
O1 Rh1 Rh2 87.85(10) . . ?
O7 Rh1 Rh2 88.04(8) . . ?
O5 Rh1 Rh2 88.02(8) . . ?
O4 Rh2 O6 88.57(13) . . ?
O4 Rh2 O2 91.16(14) . . ?
O6 Rh2 O2 175.70(12) . . ?
O4 Rh2 O8 174.95(12) . . ?
O6 Rh2 O8 88.95(12) . . ?
O2 Rh2 O8 90.98(13) . . ?
O4 Rh2 Rh1 87.82(9) . . ?
O6 Rh2 Rh1 87.75(8) . . ?
O2 Rh2 Rh1 87.95(9) . . ?
O8 Rh2 Rh1 87.68(8) . . ?
C27 N1 C31 116.9(4) . . ?
C36 N2 C40 116.1(4) . . ?

loop_
_geom_bond_atom_site_label_1
_geom_bond_atom_site_label_2
_geom_bond_distance
_geom_bond_site_symmetry_2
_geom_bond_publ_flag
C1 O2 1.259(6) . ?
C1 O1 1.259(7) . ?
C1 C2 1.529(8) . ?
C3 O4 1.264(6) . ?
C3 O3 1.272(6) . ?
C3 C4 1.496(7) . ?
C5 O6 1.258(5) . ?
C5 O5 1.263(5) . ?
C5 C6 1.532(7) . ?
C6 O9 1.455(5) . ?
C6 C7 1.520(7) . ?
C6 C8 1.538(7) . ?
C9 O9 1.374(5) . ?
C9 C22 1.380(6) . ?
C9 C10 1.409(6) . ?
C10 C15 1.383(6) . ?
C10 C11 1.543(6) . ?
C11 C12 1.523(7) . ?
C11 C13 1.525(7) . ?
C11 C14 1.538(8) . ?
C15 C16 1.398(6) . ?
C16 C21 1.399(6) . ?
C16 C17 1.521(7) . ?
C17 C18 1.457(9) . ?
C17 C20 1.483(8) . ?
C17 C19 1.587(11) . ?
C21 C22 1.375(6) . ?
C21 O10 1.385(5) . ?
C23 O10 1.445(5) . ?
C23 C25 1.518(7) . ?
C23 C24 1.529(7) . ?
C23 C26 1.531(6) . ?
C26 O8 1.256(5) . ?
C26 O7 1.270(5) . ?
C27 N1 1.316(6) . ?
C27 C28 1.359(7) . ?
C28 C29 1.394(7) . ?
C29 C30 1.379(7) . ?
C29 C32 1.520(8) . ?
C30 C31 1.378(7) . ?
C31 N1 1.328(6) . ?
C32 C35' 1.409(19) . ?
C32 C33 1.447(18) . ?
C32 C34 1.549(13) . ?
C32 C33' 1.569(17) . ?
C32 C35 1.581(18) . ?
C32 C34' 1.64(2) . ?
C36 N2 1.317(6) . ?
C36 C37 1.360(7) . ?
C37 C38 1.395(7) . ?
C38 C39 1.377(7) . ?
C38 C41 1.515(7) . ?
C39 C40 1.364(7) . ?
C40 N2 1.337(6) . ?
C41 C42' 1.42(2) . ?
C41 C42 1.486(13) . ?
C41 C44 1.490(13) . ?
C41 C43' 1.525(16) . ?
C41 C43 1.574(14) . ?
C41 C44' 1.65(2) . ?
O1 Rh1 2.029(4) . ?
O2 Rh2 2.046(3) . ?
O3 Rh1 2.017(3) . ?
O4 Rh2 2.035(3) . ?
O5 Rh1 2.041(3) . ?
O6 Rh2 2.041(3) . ?
O7 Rh1 2.040(3) . ?
O8 Rh2 2.053(3) . ?
Rh1 Rh2 2.4063(5) . ?

loop_
_geom_torsion_atom_site_label_1
_geom_torsion_atom_site_label_2
_geom_torsion_atom_site_label_3
_geom_torsion_atom_site_label_4
_geom_torsion
_geom_torsion_site_symmetry_1
_geom_torsion_site_symmetry_2
_geom_torsion_site_symmetry_3
_geom_torsion_site_symmetry_4
_geom_torsion_publ_flag
O6 C5 C6 O9 -28.4(5) . . . . ?
O5 C5 C6 O9 153.1(4) . . . . ?
O6 C5 C6 C7 -154.4(4) . . . . ?
O5 C5 C6 C7 27.0(6) . . . . ?
O6 C5 C6 C8 83.1(5) . . . . ?
O5 C5 C6 C8 -95.5(5) . . . . ?
O9 C9 C10 C15 -177.1(4) . . . . ?
C22 C9 C10 C15 1.9(6) . . . . ?
O9 C9 C10 C11 -0.4(6) . . . . ?
C22 C9 C10 C11 178.6(4) . . . . ?
C15 C10 C11 C12 115.0(5) . . . . ?
C9 C10 C11 C12 -61.4(6) . . . . ?
C15 C10 C11 C13 -5.4(7) . . . . ?
C9 C10 C11 C13 178.2(5) . . . . ?
C15 C10 C11 C14 -124.0(5) . . . . ?
C9 C10 C11 C14 59.5(6) . . . . ?
C9 C10 C15 C16 1.9(7) . . . . ?
C11 C10 C15 C16 -174.8(5) . . . . ?
C10 C15 C16 C21 -2.3(8) . . . . ?
C10 C15 C16 C17 174.5(5) . . . . ?
C15 C16 C17 C18 -3.7(11) . . . . ?
C21 C16 C17 C18 172.8(8) . . . . ?
C15 C16 C17 C20 128.0(6) . . . . ?
C21 C16 C17 C20 -55.5(8) . . . . ?
C15 C16 C17 C19 -116.9(6) . . . . ?
C21 C16 C17 C19 59.6(7) . . . . ?
C15 C16 C21 C22 -1.2(7) . . . . ?
C17 C16 C21 C22 -177.9(5) . . . . ?
C15 C16 C21 O10 177.3(4) . . . . ?
C17 C16 C21 O10 0.5(7) . . . . ?
O10 C21 C22 C9 -173.4(4) . . . . ?
C16 C21 C22 C9 4.9(7) . . . . ?
O9 C9 C22 C21 173.6(4) . . . . ?
C10 C9 C22 C21 -5.2(7) . . . . ?
O10 C23 C26 O8 27.0(6) . . . . ?
C25 C23 C26 O8 152.5(4) . . . . ?
C24 C23 C26 O8 -83.8(5) . . . . ?
O10 C23 C26 O7 -153.4(4) . . . . ?
C25 C23 C26 O7 -27.9(5) . . . . ?
C24 C23 C26 O7 95.8(5) . . . . ?
N1 C27 C28 C29 -1.4(9) . . . . ?
C27 C28 C29 C30 0.2(8) . . . . ?
C27 C28 C29 C32 177.9(6) . . . . ?
C28 C29 C30 C31 0.0(9) . . . . ?
C32 C29 C30 C31 -177.7(6) . . . . ?
C29 C30 C31 N1 1.0(10) . . . . ?
C30 C29 C32 C35' -3.6(13) . . . . ?
C28 C29 C32 C35' 178.9(11) . . . . ?
C30 C29 C32 C33 172.9(11) . . . . ?
C28 C29 C32 C33 -4.6(13) . . . . ?
C30 C29 C32 C34 49.6(9) . . . . ?
C28 C29 C32 C34 -127.9(7) . . . . ?
C30 C29 C32 C33' -129.9(8) . . . . ?
C28 C29 C32 C33' 52.7(9) . . . . ?
C30 C29 C32 C35 -58.9(10) . . . . ?
C28 C29 C32 C35 123.7(9) . . . . ?
C30 C29 C32 C34' 125.5(10) . . . . ?
C28 C29 C32 C34' -52.0(11) . . . . ?
N2 C36 C37 C38 0.2(9) . . . . ?
C36 C37 C38 C39 1.8(8) . . . . ?
C36 C37 C38 C41 -177.1(5) . . . . ?
C37 C38 C39 C40 -2.3(8) . . . . ?
C41 C38 C39 C40 176.6(5) . . . . ?
C38 C39 C40 N2 1.0(9) . . . . ?
C39 C38 C41 C42' 72.0(13) . . . . ?
C37 C38 C41 C42' -109.2(13) . . . . ?
C39 C38 C41 C42 14.7(10) . . . . ?
C37 C38 C41 C42 -166.5(8) . . . . ?
C39 C38 C41 C44 -111.7(8) . . . . ?
C37 C38 C41 C44 67.1(9) . . . . ?
C39 C38 C41 C43' -145.8(9) . . . . ?
C37 C38 C41 C43' 33.0(11) . . . . ?
C39 C38 C41 C43 130.5(7) . . . . ?
C37 C38 C41 C43 -50.7(8) . . . . ?
C39 C38 C41 C44' -41.2(11) . . . . ?
C37 C38 C41 C44' 137.6(10) . . . . ?
O2 C1 O1 Rh1 -1.6(7) . . . . ?
C2 C1 O1 Rh1 176.7(4) . . . . ?
O1 C1 O2 Rh2 1.2(7) . . . . ?
C2 C1 O2 Rh2 -177.1(4) . . . . ?
O4 C3 O3 Rh1 9.1(7) . . . . ?
C4 C3 O3 Rh1 -170.7(4) . . . . ?
O3 C3 O4 Rh2 -9.7(7) . . . . ?
C4 C3 O4 Rh2 170.1(4) . . . . ?
O6 C5 O5 Rh1 8.0(6) . . . . ?
C6 C5 O5 Rh1 -173.6(3) . . . . ?
O5 C5 O6 Rh2 -11.2(6) . . . . ?
C6 C5 O6 Rh2 170.4(3) . . . . ?
O8 C26 O7 Rh1 -12.0(6) . . . . ?
C23 C26 O7 Rh1 168.4(3) . . . . ?
O7 C26 O8 Rh2 13.6(6) . . . . ?
C23 C26 O8 Rh2 -166.8(3) . . . . ?
C22 C9 O9 C6 -6.1(7) . . . . ?
C10 C9 O9 C6 172.8(4) . . . . ?
C7 C6 O9 C9 79.4(5) . . . . ?
C5 C6 O9 C9 -48.9(5) . . . . ?
C8 C6 O9 C9 -163.2(4) . . . . ?
C22 C21 O10 C23 7.9(7) . . . . ?
C16 C21 O10 C23 -170.5(4) . . . . ?
C25 C23 O10 C21 -78.2(5) . . . . ?
C24 C23 O10 C21 163.0(4) . . . . ?
C26 C23 O10 C21 48.6(5) . . . . ?
C3 O3 Rh1 O1 -91.5(4) . . . . ?
C3 O3 Rh1 O7 42.5(16) . . . . ?
C3 O3 Rh1 O5 84.3(4) . . . . ?
C3 O3 Rh1 Rh2 -3.7(4) . . . . ?
C1 O1 Rh1 O3 88.9(4) . . . . ?
C1 O1 Rh1 O7 -86.9(4) . . . . ?
C1 O1 Rh1 O5 -26.3(19) . . . . ?
C1 O1 Rh1 Rh2 1.0(4) . . . . ?
C26 O7 Rh1 O3 -42.0(16) . . . . ?
C26 O7 Rh1 O1 91.9(3) . . . . ?
C26 O7 Rh1 O5 -84.1(3) . . . . ?
C26 O7 Rh1 Rh2 4.1(3) . . . . ?
C5 O5 Rh1 O3 -89.1(3) . . . . ?
C5 O5 Rh1 O1 26.1(18) . . . . ?
C5 O5 Rh1 O7 87.0(3) . . . . ?
C5 O5 Rh1 Rh2 -1.2(3) . . . . ?
C3 O4 Rh2 O6 -82.9(4) . . . . ?
C3 O4 Rh2 O2 92.8(4) . . . . ?
C3 O4 Rh2 O8 -22.3(16) . . . . ?
C3 O4 Rh2 Rh1 4.9(4) . . . . ?
C5 O6 Rh2 O4 95.2(3) . . . . ?
C5 O6 Rh2 O2 8.8(18) . . . . ?
C5 O6 Rh2 O8 -80.4(3) . . . . ?
C5 O6 Rh2 Rh1 7.3(3) . . . . ?
C1 O2 Rh2 O4 -88.0(4) . . . . ?
C1 O2 Rh2 O6 -1.7(18) . . . . ?
C1 O2 Rh2 O8 87.4(4) . . . . ?
C1 O2 Rh2 Rh1 -0.2(3) . . . . ?
C26 O8 Rh2 O4 19.8(15) . . . . ?
C26 O8 Rh2 O6 80.4(3) . . . . ?
C26 O8 Rh2 O2 -95.3(3) . . . . ?
C26 O8 Rh2 Rh1 -7.4(3) . . . . ?
O3 Rh1 Rh2 O4 -0.50(14) . . . . ?
O1 Rh1 Rh2 O4 90.88(14) . . . . ?
O7 Rh1 Rh2 O4 -176.34(13) . . . . ?
O5 Rh1 Rh2 O4 -91.25(13) . . . . ?
O3 Rh1 Rh2 O6 88.15(13) . . . . ?
O1 Rh1 Rh2 O6 179.54(13) . . . . ?
O7 Rh1 Rh2 O6 -87.69(13) . . . . ?
O5 Rh1 Rh2 O6 -2.60(12) . . . . ?
O3 Rh1 Rh2 O2 -91.74(14) . . . . ?
O1 Rh1 Rh2 O2 -0.36(14) . . . . ?
O7 Rh1 Rh2 O2 92.42(14) . . . . ?
O5 Rh1 Rh2 O2 177.51(13) . . . . ?
O3 Rh1 Rh2 O8 177.19(13) . . . . ?
O1 Rh1 Rh2 O8 -91.42(13) . . . . ?
O7 Rh1 Rh2 O8 1.35(12) . . . . ?
O5 Rh1 Rh2 O8 86.44(12) . . . . ?
C28 C27 N1 C31 2.2(8) . . . . ?
C30 C31 N1 C27 -2.0(9) . . . . ?
C37 C36 N2 C40 -1.7(8) . . . . ?
C39 C40 N2 C36 1.1(8) . . . . ?
